data_7117045
loop_
_publ_author_name
'Shunsuke Sueki'
'Yoichiro Kuninobu'

_publ_section_title
;
 Rhodium-catalysed synthesis of multi-substituted silylindenes from aryl
 alkynes and hydrosilanes via C-H bond activation
;
_journal_name_full Chem.Commun.
_journal_page_first 7685
_journal_paper_doi 10.1039/C5cc01569C
_journal_volume 51
_journal_year 2015
_chemical_formula_moiety 'C36 H32 Si'
_chemical_formula_sum 'C36 H32 Si'
_chemical_formula_weight 492.73
_space_group_IT_number 14
_symmetry_cell_setting monoclinic
_symmetry_Int_Tables_number 14
_symmetry_space_group_name_Hall '-P 2ybc'
_symmetry_space_group_name_H-M 'P 1 21/c 1'
_atom_sites_solution_hydrogens geom
_atom_sites_solution_primary direct
_atom_sites_solution_secondary difmap
_audit_update_record
;
2015-02-16 deposited with the CCDC.
2015-03-26 downloaded from the CCDC.
;
_cell_angle_alpha 90.0000
_cell_angle_beta 107.1822(7)
_cell_angle_gamma 90.0000
_cell_formula_units_Z 4
_cell_length_a 14.0394(3)
_cell_length_b 10.71244(19)
_cell_length_c 18.6534(4)
_cell_measurement_reflns_used 20833
_cell_measurement_temperature 98
_cell_measurement_theta_max 68.22
_cell_measurement_theta_min 3.29
_cell_volume 2680.20(9)
_computing_cell_refinement 'RAPID AUTO'
_computing_data_collection 'RAPID AUTO (Rigaku, ????)'
_computing_data_reduction 'RAPID AUTO'
_computing_molecular_graphics 'CrystalStructure 4.0'
_computing_publication_material 'CrystalStructure 4.0 (Rigaku, 2010)'
_computing_structure_refinement 'SHELXL97 (Sheldrick, 2008)'
_computing_structure_solution 'SIR92 (Altomare, et al., 1994)'
_diffrn_ambient_temperature 98
_diffrn_detector_area_resol_mean 10.000
_diffrn_measured_fraction_theta_full 0.998
_diffrn_measured_fraction_theta_max 0.998
_diffrn_measurement_device_type 'Rigaku R-AXIS RAPID'
_diffrn_measurement_method \w
_diffrn_radiation_type 'Cu K\a'
_diffrn_radiation_wavelength 1.54187
_diffrn_reflns_av_R_equivalents 0.0561
_diffrn_reflns_limit_h_max 16
_diffrn_reflns_limit_h_min -16
_diffrn_reflns_limit_k_max 12
_diffrn_reflns_limit_k_min -12
_diffrn_reflns_limit_l_max 22
_diffrn_reflns_limit_l_min -22
_diffrn_reflns_number 28254
_diffrn_reflns_theta_full 68.24
_diffrn_reflns_theta_max 68.24
_diffrn_standards_interval_count .
_diffrn_standards_number 0
_exptl_absorpt_coefficient_mu 0.930
_exptl_absorpt_correction_T_max 0.830
_exptl_absorpt_correction_T_min 0.606
_exptl_absorpt_correction_type multi-scan
_exptl_absorpt_process_details 'ABSCOR (Rigaku, 1995)'
_exptl_crystal_colour colorless
_exptl_crystal_density_diffrn 1.221
_exptl_crystal_density_method 'not measured'
_exptl_crystal_description block
_exptl_crystal_F_000 1048.00
_exptl_crystal_size_max 0.330
_exptl_crystal_size_mid 0.300
_exptl_crystal_size_min 0.200
_refine_diff_density_max 0.570
_refine_diff_density_min -0.370
_refine_ls_extinction_method none
_refine_ls_goodness_of_fit_ref 1.099
_refine_ls_hydrogen_treatment constr
_refine_ls_number_parameters 334
_refine_ls_number_reflns 4890
_refine_ls_number_restraints 0
_refine_ls_R_factor_gt 0.0466
_refine_ls_shift/su_max 0.002
_refine_ls_structure_factor_coef Fsqd
_refine_ls_weighting_details 'w = 1/[\s^2^(Fo^2^)+(0.0713P)^2^+0.7774P] where P=(Fo^2^+2Fc^2^)/3'
_refine_ls_weighting_scheme calc
_refine_ls_wR_factor_ref 0.1246
_reflns_number_gt 4275
_reflns_number_total 4890
_reflns_threshold_expression F^2^>2.0\s(F^2^)
_cod_data_source_file c5cc01569c2.cif
_cod_data_source_block 3a
_cod_original_cell_volume 2680.19(9)
_cod_database_code 7117045

loop_
_symmetry_equiv_pos_site_id
_symmetry_equiv_pos_as_xyz
1 +X,+Y,+Z
2 -X,1/2+Y,1/2-Z
3 -X,-Y,-Z
4 +X,1/2-Y,1/2+Z

loop_
_atom_site_label
_atom_site_type_symbol
_atom_site_fract_x
_atom_site_fract_y
_atom_site_fract_z
_atom_site_U_iso_or_equiv
_atom_site_adp_type
_atom_site_occupancy
_atom_site_symmetry_multiplicity
_atom_site_calc_flag
_atom_site_refinement_flags
_atom_site_disorder_assembly
_atom_site_disorder_group
Si1 Si 0.32747(3) 0.39537(4) 0.30754(2) 0.01768(14) Uani 1.0 4 d . . .
C1 C 0.21422(11) 0.29873(13) 0.25901(9) 0.0170(4) Uani 1.0 4 d . . .
C2 C 0.19189(11) 0.24919(13) 0.18896(9) 0.0163(4) Uani 1.0 4 d . . .
C3 C 0.09213(11) 0.17784(13) 0.16754(9) 0.0176(4) Uani 1.0 4 d . . .
C4 C 0.06014(11) 0.19587(13) 0.23767(9) 0.0181(4) Uani 1.0 4 d . . .
C5 C -0.02648(11) 0.15487(14) 0.25127(9) 0.0218(4) Uani 1.0 4 d . . .
C6 C -0.04092(12) 0.18252(14) 0.32032(10) 0.0241(4) Uani 1.0 4 d . . .
C7 C 0.03048(12) 0.24948(15) 0.37389(10) 0.0245(4) Uani 1.0 4 d . . .
C8 C 0.11650(12) 0.29292(14) 0.35931(9) 0.0220(4) Uani 1.0 4 d . . .
C9 C 0.13143(11) 0.26604(13) 0.29043(9) 0.0180(4) Uani 1.0 4 d . . .
C10 C 0.30382(12) 0.50389(15) 0.37954(10) 0.0267(4) Uani 1.0 4 d . . .
C11 C 0.36744(12) 0.49585(15) 0.23972(9) 0.0261(4) Uani 1.0 4 d . . .
C12 C 0.43038(11) 0.28938(14) 0.36154(9) 0.0184(4) Uani 1.0 4 d . . .
C13 C 0.41897(11) 0.15946(14) 0.36513(9) 0.0207(4) Uani 1.0 4 d . . .
C14 C 0.49497(12) 0.08485(15) 0.40953(9) 0.0240(4) Uani 1.0 4 d . . .
C15 C 0.58386(12) 0.13822(16) 0.45164(9) 0.0259(4) Uani 1.0 4 d . . .
C16 C 0.59700(12) 0.26639(16) 0.44932(10) 0.0263(4) Uani 1.0 4 d . . .
C17 C 0.52123(11) 0.34075(15) 0.40474(9) 0.0231(4) Uani 1.0 4 d . . .
C18 C 0.25630(11) 0.25215(13) 0.13850(9) 0.0174(4) Uani 1.0 4 d . . .
C19 C 0.22375(11) 0.30489(14) 0.06654(9) 0.0214(4) Uani 1.0 4 d . . .
C20 C 0.28689(12) 0.31174(15) 0.02175(9) 0.0239(4) Uani 1.0 4 d . . .
C21 C 0.38280(12) 0.26305(15) 0.04647(10) 0.0239(4) Uani 1.0 4 d . . .
C22 C 0.41461(11) 0.20813(14) 0.11662(9) 0.0221(4) Uani 1.0 4 d . . .
C23 C 0.35277(11) 0.20341(13) 0.16259(9) 0.0190(4) Uani 1.0 4 d . . .
C24 C 0.01237(11) 0.23798(14) 0.10155(9) 0.0180(4) Uani 1.0 4 d . . .
C25 C -0.00097(11) 0.36732(14) 0.10199(9) 0.0210(4) Uani 1.0 4 d . . .
C26 C -0.07525(11) 0.42614(15) 0.04676(9) 0.0236(4) Uani 1.0 4 d . . .
C27 C -0.13930(11) 0.35683(16) -0.01063(9) 0.0234(4) Uani 1.0 4 d . . .
C28 C -0.12790(11) 0.22887(16) -0.01148(9) 0.0244(4) Uani 1.0 4 d . . .
C29 C -0.05265(11) 0.16921(15) 0.04437(9) 0.0209(4) Uani 1.0 4 d . . .
C30 C 0.10865(11) 0.03756(13) 0.15225(9) 0.0188(4) Uani 1.0 4 d . . .
C31 C 0.18643(11) -0.03051(13) 0.21363(9) 0.0197(4) Uani 1.0 4 d . . .
C32 C 0.16877(11) -0.06219(14) 0.28102(9) 0.0219(4) Uani 1.0 4 d . . .
C33 C 0.23893(12) -0.12814(14) 0.33624(10) 0.0256(4) Uani 1.0 4 d . . .
C34 C 0.32790(12) -0.16493(14) 0.32432(10) 0.0257(4) Uani 1.0 4 d . . .
C35 C 0.34588(12) -0.13660(14) 0.25719(10) 0.0245(4) Uani 1.0 4 d . . .
C36 C 0.27548(11) -0.07015(13) 0.20208(9) 0.0214(4) Uani 1.0 4 d . . .
H1 H 0.1643 0.3402 0.3959 0.0264 Uiso 1.0 4 calc R . .
H2 H 0.0206 0.2660 0.4212 0.0294 Uiso 1.0 4 calc R . .
H3 H -0.0999 0.1554 0.3308 0.0289 Uiso 1.0 4 calc R . .
H4 H -0.0750 0.1089 0.2144 0.0262 Uiso 1.0 4 calc R . .
H5 H 0.0419 0.4157 0.1410 0.0252 Uiso 1.0 4 calc R . .
H6 H -0.0826 0.5142 0.0480 0.0283 Uiso 1.0 4 calc R . .
H7 H -0.1902 0.3971 -0.0488 0.0281 Uiso 1.0 4 calc R . .
H8 H -0.1715 0.1809 -0.0503 0.0292 Uiso 1.0 4 calc R . .
H9 H -0.0459 0.0810 0.0433 0.0251 Uiso 1.0 4 calc R . .
H10B H 0.0443 -0.0067 0.1434 0.0225 Uiso 1.0 4 calc R . .
H11A H 0.1280 0.0320 0.1054 0.0225 Uiso 1.0 4 calc R . .
H12 H 0.1077 -0.0383 0.2894 0.0263 Uiso 1.0 4 calc R . .
H13 H 0.2260 -0.1480 0.3821 0.0307 Uiso 1.0 4 calc R . .
H14 H 0.3762 -0.2094 0.3622 0.0308 Uiso 1.0 4 calc R . .
H15 H 0.4063 -0.1625 0.2486 0.0294 Uiso 1.0 4 calc R . .
H16 H 0.2883 -0.0515 0.1560 0.0256 Uiso 1.0 4 calc R . .
H17 H 0.3764 0.1666 0.2110 0.0228 Uiso 1.0 4 calc R . .
H18 H 0.4796 0.1732 0.1336 0.0265 Uiso 1.0 4 calc R . .
H19 H 0.4258 0.2674 0.0157 0.0287 Uiso 1.0 4 calc R . .
H20 H 0.2643 0.3501 -0.0262 0.0287 Uiso 1.0 4 calc R . .
H21 H 0.1577 0.3363 0.0482 0.0257 Uiso 1.0 4 calc R . .
H22 H 0.5312 0.4283 0.4035 0.0278 Uiso 1.0 4 calc R . .
H23 H 0.6577 0.3034 0.4782 0.0316 Uiso 1.0 4 calc R . .
H24 H 0.6356 0.0873 0.4820 0.0311 Uiso 1.0 4 calc R . .
H25 H 0.4859 -0.0029 0.4110 0.0289 Uiso 1.0 4 calc R . .
H26 H 0.3583 0.1218 0.3367 0.0248 Uiso 1.0 4 calc R . .
H27A H 0.3005 0.4557 0.4234 0.0321 Uiso 1.0 4 calc R . .
H28C H 0.2405 0.5477 0.3580 0.0321 Uiso 1.0 4 calc R . .
H29B H 0.3581 0.5649 0.3948 0.0321 Uiso 1.0 4 calc R . .
H30B H 0.3163 0.5591 0.2190 0.0314 Uiso 1.0 4 calc R . .
H31C H 0.3765 0.4441 0.1989 0.0314 Uiso 1.0 4 calc R . .
H32A H 0.4305 0.5371 0.2657 0.0314 Uiso 1.0 4 calc R . .

loop_
_atom_site_aniso_label
_atom_site_aniso_U_11
_atom_site_aniso_U_22
_atom_site_aniso_U_33
_atom_site_aniso_U_12
_atom_site_aniso_U_13
_atom_site_aniso_U_23
Si1 0.0165(3) 0.0147(3) 0.0201(3) -0.00169(14) 0.00261(18) -0.00100(15)
C1 0.0158(7) 0.0132(7) 0.0205(8) 0.0018(6) 0.0030(6) 0.0021(6)
C2 0.0145(7) 0.0137(7) 0.0198(8) 0.0017(6) 0.0034(6) 0.0018(6)
C3 0.0155(7) 0.0163(7) 0.0210(8) -0.0012(6) 0.0056(7) -0.0004(6)
C4 0.0177(7) 0.0150(7) 0.0211(9) 0.0040(6) 0.0050(6) 0.0038(6)
C5 0.0172(8) 0.0201(8) 0.0275(9) 0.0014(6) 0.0056(7) 0.0019(7)
C6 0.0205(8) 0.0230(8) 0.0327(10) 0.0039(6) 0.0140(7) 0.0081(7)
C7 0.0295(9) 0.0246(8) 0.0229(9) 0.0064(7) 0.0131(7) 0.0037(7)
C8 0.0237(8) 0.0213(8) 0.0212(9) 0.0023(6) 0.0069(7) 0.0010(6)
C9 0.0187(8) 0.0142(7) 0.0214(9) 0.0046(6) 0.0062(7) 0.0036(6)
C10 0.0257(9) 0.0220(8) 0.0303(10) -0.0003(7) 0.0049(7) -0.0056(7)
C11 0.0297(9) 0.0205(8) 0.0260(10) -0.0067(7) 0.0048(7) 0.0010(7)
C12 0.0182(8) 0.0205(8) 0.0171(8) -0.0006(6) 0.0062(7) 0.0002(6)
C13 0.0197(8) 0.0211(8) 0.0204(9) -0.0011(6) 0.0044(7) -0.0017(6)
C14 0.0260(8) 0.0217(8) 0.0237(9) 0.0030(7) 0.0062(7) 0.0007(7)
C15 0.0195(8) 0.0327(9) 0.0245(9) 0.0080(7) 0.0049(7) 0.0022(7)
C16 0.0157(8) 0.0348(10) 0.0271(10) -0.0017(7) 0.0044(7) -0.0028(7)
C17 0.0185(8) 0.0242(8) 0.0264(9) -0.0024(6) 0.0060(7) 0.0005(7)
C18 0.0175(8) 0.0128(7) 0.0219(9) -0.0039(6) 0.0060(7) -0.0032(6)
C19 0.0172(8) 0.0227(8) 0.0226(9) -0.0012(6) 0.0033(7) 0.0011(7)
C20 0.0250(8) 0.0281(9) 0.0189(9) -0.0037(7) 0.0069(7) 0.0024(7)
C21 0.0231(8) 0.0255(8) 0.0263(9) -0.0066(7) 0.0120(7) -0.0044(7)
C22 0.0171(8) 0.0194(8) 0.0308(10) -0.0006(6) 0.0084(7) -0.0007(7)
C23 0.0186(8) 0.0182(7) 0.0198(8) -0.0011(6) 0.0051(7) 0.0002(6)
C24 0.0146(7) 0.0214(8) 0.0187(8) -0.0010(6) 0.0062(6) 0.0011(6)
C25 0.0176(8) 0.0219(8) 0.0226(9) -0.0012(6) 0.0044(7) 0.0007(7)
C26 0.0195(8) 0.0232(8) 0.0285(10) 0.0029(6) 0.0078(7) 0.0036(7)
C27 0.0163(8) 0.0342(9) 0.0201(9) 0.0052(7) 0.0058(7) 0.0045(7)
C28 0.0163(8) 0.0342(9) 0.0216(9) -0.0009(7) 0.0039(7) -0.0054(7)
C29 0.0164(8) 0.0221(8) 0.0240(9) -0.0005(6) 0.0058(7) -0.0024(7)
C30 0.0181(7) 0.0165(7) 0.0211(9) -0.0019(6) 0.0050(7) -0.0019(6)
C31 0.0196(8) 0.0119(7) 0.0260(9) -0.0027(6) 0.0044(7) -0.0020(6)
C32 0.0194(8) 0.0195(8) 0.0290(9) 0.0012(6) 0.0104(7) 0.0013(7)
C33 0.0279(9) 0.0211(8) 0.0288(10) 0.0007(7) 0.0099(8) 0.0049(7)
C34 0.0229(9) 0.0178(8) 0.0333(10) 0.0026(6) 0.0037(7) 0.0048(7)
C35 0.0197(8) 0.0186(8) 0.0364(10) 0.0009(6) 0.0099(7) -0.0010(7)
C36 0.0225(8) 0.0154(7) 0.0270(9) -0.0024(6) 0.0085(7) -0.0024(6)

loop_
_atom_type_symbol
_atom_type_description
_atom_type_scat_dispersion_real
_atom_type_scat_dispersion_imag
_atom_type_scat_source
C C 0.0181 0.0091
;
International Tables for Crystallography
(1992, Vol. C, Tables 4.2.6.8 and 6.1.1.4)
;
H H 0.0000 0.0000
;
International Tables for Crystallography
(1992, Vol. C, Table 6.1.1.4)
;
Si Si 0.2541 0.3302
;
International Tables for Crystallography
(1992, Vol. C, Tables 4.2.6.8 and 6.1.1.4)
;

loop_
_geom_angle_atom_site_label_1
_geom_angle_atom_site_label_2
_geom_angle_atom_site_label_3
_geom_angle
_geom_angle_publ_flag
_geom_angle_site_symmetry_1
_geom_angle_site_symmetry_2
_geom_angle_site_symmetry_3
C1 Si1 C10 112.35(8) yes . . .
C1 Si1 C11 111.70(7) yes . . .
C1 Si1 C12 109.31(7) yes . . .
C10 Si1 C11 106.22(8) yes . . .
C10 Si1 C12 105.13(7) yes . . .
C11 Si1 C12 111.95(8) yes . . .
Si1 C1 C2 126.69(14) yes . . .
Si1 C1 C9 125.75(12) yes . . .
C2 C1 C9 107.54(13) yes . . .
C1 C2 C3 112.15(16) yes . . .
C1 C2 C18 126.18(14) yes . . .
C3 C2 C18 121.53(14) yes . . .
C2 C3 C4 101.03(12) yes . . .
C2 C3 C24 112.98(13) yes . . .
C2 C3 C30 110.64(13) yes . . .
C4 C3 C24 107.81(13) yes . . .
C4 C3 C30 112.25(13) yes . . .
C24 C3 C30 111.68(12) yes . . .
C3 C4 C5 128.15(13) yes . . .
C3 C4 C9 110.07(15) yes . . .
C5 C4 C9 121.76(17) yes . . .
C4 C5 C6 118.50(14) yes . . .
C5 C6 C7 120.26(17) yes . . .
C6 C7 C8 121.01(18) yes . . .
C7 C8 C9 119.11(14) yes . . .
C1 C9 C4 109.21(15) yes . . .
C1 C9 C8 131.48(13) yes . . .
C4 C9 C8 119.31(16) yes . . .
Si1 C12 C13 122.94(11) yes . . .
Si1 C12 C17 119.67(12) yes . . .
C13 C12 C17 117.25(13) yes . . .
C12 C13 C14 121.24(13) yes . . .
C13 C14 C15 120.22(15) yes . . .
C14 C15 C16 119.74(14) yes . . .
C15 C16 C17 120.00(14) yes . . .
C12 C17 C16 121.55(15) yes . . .
C2 C18 C19 121.85(14) yes . . .
C2 C18 C23 120.15(14) yes . . .
C19 C18 C23 118.00(17) yes . . .
C18 C19 C20 120.79(14) yes . . .
C19 C20 C21 120.59(15) yes . . .
C20 C21 C22 118.95(18) yes . . .
C21 C22 C23 120.88(15) yes . . .
C18 C23 C22 120.75(15) yes . . .
C3 C24 C25 118.49(13) yes . . .
C3 C24 C29 123.27(14) yes . . .
C25 C24 C29 118.04(13) yes . . .
C24 C25 C26 121.34(14) yes . . .
C25 C26 C27 120.25(15) yes . . .
C26 C27 C28 119.19(14) yes . . .
C27 C28 C29 120.62(14) yes . . .
C24 C29 C28 120.56(15) yes . . .
C3 C30 C31 116.00(12) yes . . .
C30 C31 C32 121.22(15) yes . . .
C30 C31 C36 120.53(16) yes . . .
C32 C31 C36 118.12(13) yes . . .
C31 C32 C33 121.10(16) yes . . .
C32 C33 C34 119.98(18) yes . . .
C33 C34 C35 119.75(15) yes . . .
C34 C35 C36 120.08(17) yes . . .
C31 C36 C35 120.94(17) yes . . .
C4 C5 H4 120.752 no . . .
C6 C5 H4 120.745 no . . .
C5 C6 H3 119.867 no . . .
C7 C6 H3 119.869 no . . .
C6 C7 H2 119.499 no . . .
C8 C7 H2 119.491 no . . .
C7 C8 H1 120.444 no . . .
C9 C8 H1 120.444 no . . .
Si1 C10 H27A 109.471 no . . .
Si1 C10 H28C 109.473 no . . .
Si1 C10 H29B 109.469 no . . .
H27A C10 H28C 109.475 no . . .
H27A C10 H29B 109.473 no . . .
H28C C10 H29B 109.466 no . . .
Si1 C11 H30B 109.474 no . . .
Si1 C11 H31C 109.473 no . . .
Si1 C11 H32A 109.467 no . . .
H30B C11 H31C 109.474 no . . .
H30B C11 H32A 109.468 no . . .
H31C C11 H32A 109.471 no . . .
C12 C13 H26 119.381 no . . .
C14 C13 H26 119.381 no . . .
C13 C14 H25 119.891 no . . .
C15 C14 H25 119.888 no . . .
C14 C15 H24 120.135 no . . .
C16 C15 H24 120.126 no . . .
C15 C16 H23 119.998 no . . .
C17 C16 H23 120.002 no . . .
C12 C17 H22 119.231 no . . .
C16 C17 H22 119.221 no . . .
C18 C19 H21 119.614 no . . .
C20 C19 H21 119.599 no . . .
C19 C20 H20 119.708 no . . .
C21 C20 H20 119.699 no . . .
C20 C21 H19 120.519 no . . .
C22 C21 H19 120.530 no . . .
C21 C22 H18 119.568 no . . .
C23 C22 H18 119.548 no . . .
C18 C23 H17 119.625 no . . .
C22 C23 H17 119.630 no . . .
C24 C25 H5 119.336 no . . .
C26 C25 H5 119.329 no . . .
C25 C26 H6 119.873 no . . .
C27 C26 H6 119.876 no . . .
C26 C27 H7 120.410 no . . .
C28 C27 H7 120.400 no . . .
C27 C28 H8 119.690 no . . .
C29 C28 H8 119.694 no . . .
C24 C29 H9 119.714 no . . .
C28 C29 H9 119.726 no . . .
C3 C30 H10B 108.289 no . . .
C3 C30 H11A 108.283 no . . .
C31 C30 H10B 108.283 no . . .
C31 C30 H11A 108.281 no . . .
H10B C30 H11A 107.398 no . . .
C31 C32 H12 119.438 no . . .
C33 C32 H12 119.460 no . . .
C32 C33 H13 120.005 no . . .
C34 C33 H13 120.017 no . . .
C33 C34 H14 120.112 no . . .
C35 C34 H14 120.134 no . . .
C34 C35 H15 119.960 no . . .
C36 C35 H15 119.964 no . . .
C31 C36 H16 119.532 no . . .
C35 C36 H16 119.529 no . . .

loop_
_geom_bond_atom_site_label_1
_geom_bond_atom_site_label_2
_geom_bond_distance
_geom_bond_publ_flag
_geom_bond_site_symmetry_1
_geom_bond_site_symmetry_2
Si1 C1 1.8891(15) yes . .
Si1 C10 1.8785(19) yes . .
Si1 C11 1.8690(19) yes . .
Si1 C12 1.8792(15) yes . .
C1 C2 1.358(3) yes . .
C1 C9 1.490(3) yes . .
C2 C3 1.541(2) yes . .
C2 C18 1.486(3) yes . .
C3 C4 1.516(3) yes . .
C3 C24 1.539(2) yes . .
C3 C30 1.560(2) yes . .
C4 C5 1.385(3) yes . .
C4 C9 1.398(2) yes . .
C5 C6 1.394(3) yes . .
C6 C7 1.388(3) yes . .
C7 C8 1.394(3) yes . .
C8 C9 1.392(3) yes . .
C12 C13 1.405(3) yes . .
C12 C17 1.404(2) yes . .
C13 C14 1.393(2) yes . .
C14 C15 1.386(3) yes . .
C15 C16 1.388(3) yes . .
C16 C17 1.391(3) yes . .
C18 C19 1.403(3) yes . .
C18 C23 1.396(2) yes . .
C19 C20 1.388(3) yes . .
C20 C21 1.390(3) yes . .
C21 C22 1.383(3) yes . .
C22 C23 1.390(3) yes . .
C24 C25 1.398(3) yes . .
C24 C29 1.392(2) yes . .
C25 C26 1.382(2) yes . .
C26 C27 1.392(2) yes . .
C27 C28 1.381(3) yes . .
C28 C29 1.400(2) yes . .
C30 C31 1.515(2) yes . .
C31 C32 1.393(3) yes . .
C31 C36 1.396(3) yes . .
C32 C33 1.390(2) yes . .
C33 C34 1.389(3) yes . .
C34 C35 1.382(3) yes . .
C35 C36 1.393(2) yes . .
C5 H4 0.950 no . .
C6 H3 0.950 no . .
C7 H2 0.950 no . .
C8 H1 0.950 no . .
C10 H27A 0.980 no . .
C10 H28C 0.980 no . .
C10 H29B 0.980 no . .
C11 H30B 0.980 no . .
C11 H31C 0.980 no . .
C11 H32A 0.980 no . .
C13 H26 0.950 no . .
C14 H25 0.950 no . .
C15 H24 0.950 no . .
C16 H23 0.950 no . .
C17 H22 0.950 no . .
C19 H21 0.950 no . .
C20 H20 0.950 no . .
C21 H19 0.950 no . .
C22 H18 0.950 no . .
C23 H17 0.950 no . .
C25 H5 0.950 no . .
C26 H6 0.950 no . .
C27 H7 0.950 no . .
C28 H8 0.950 no . .
C29 H9 0.950 no . .
C30 H10B 0.990 no . .
C30 H11A 0.990 no . .
C32 H12 0.950 no . .
C33 H13 0.950 no . .
C34 H14 0.950 no . .
C35 H15 0.950 no . .
C36 H16 0.950 no . .

loop_
_geom_contact_atom_site_label_1
_geom_contact_atom_site_label_2
_geom_contact_distance
_geom_contact_publ_flag
_geom_contact_site_symmetry_1
_geom_contact_site_symmetry_2
Si1 C8 3.5496(19) no . .
Si1 C18 3.3813(16) no . .
Si1 C23 3.4975(17) no . .
C1 C13 3.323(2) no . .
C1 C23 3.182(3) no . .
C1 C24 3.488(2) no . .
C1 C30 3.499(2) no . .
C2 C11 3.546(3) no . .
C2 C25 2.995(2) no . .
C2 C31 3.036(2) no . .
C3 C19 3.297(3) no . .
C3 C32 3.302(2) no . .
C4 C7 2.754(3) no . .
C4 C25 3.038(3) no . .
C4 C29 3.495(3) no . .
C4 C31 3.114(3) no . .
C4 C32 3.145(2) no . .
C5 C8 2.809(2) no . .
C5 C24 3.129(3) no . .
C5 C30 3.265(3) no . .
C5 C32 3.511(3) no . .
C6 C9 2.786(3) no . .
C8 C10 3.403(3) no . .
C9 C10 3.569(2) no . .
C9 C24 3.438(3) no . .
C9 C30 3.500(3) no . .
C9 C32 3.567(2) no . .
C10 C17 3.427(3) no . .
C11 C18 3.328(2) no . .
C11 C23 3.428(3) no . .
C12 C15 2.820(2) no . .
C13 C16 2.776(2) no . .
C14 C17 2.771(3) no . .
C18 C21 2.814(3) no . .
C18 C24 3.291(3) no . .
C18 C30 3.156(3) no . .
C18 C31 3.593(3) no . .
C19 C22 2.766(2) no . .
C19 C24 3.300(3) no . .
C19 C25 3.474(3) no . .
C20 C23 2.769(3) no . .
C23 C36 3.283(2) no . .
C24 C27 2.811(2) no . .
C25 C28 2.762(2) no . .
C26 C29 2.772(3) no . .
C29 C30 2.911(2) no . .
C31 C34 2.803(2) no . .
C32 C35 2.769(3) no . .
C33 C36 2.770(3) no . .
C5 C32 3.582(3) no . 2_555
C6 C32 3.503(2) no . 2_555
C7 C28 3.518(3) no . 4_555
C8 C20 3.446(2) no . 4_555
C20 C8 3.446(2) no . 4_554
C26 C26 3.491(3) no . 3_565
C28 C7 3.518(3) no . 4_554
C32 C5 3.582(3) no . 2_545
C32 C6 3.503(2) no . 2_545
Si1 H1 3.2473 no . .
Si1 H17 3.2333 no . .
Si1 H22 2.9127 no . .
Si1 H26 2.9892 no . .
C1 H1 2.8752 no . .
C1 H5 3.0205 no . .
C1 H17 3.0327 no . .
C1 H26 2.8381 no . .
C1 H27A 3.3920 no . .
C1 H28C 3.2023 no . .
C1 H30B 3.3198 no . .
C1 H31C 3.2216 no . .
C2 H5 2.7029 no . .
C2 H10B 3.3893 no . .
C2 H11A 2.7967 no . .
C2 H17 2.6521 no . .
C2 H21 2.6922 no . .
C2 H26 3.3341 no . .
C2 H31C 3.2901 no . .
C3 H4 2.8321 no . .
C3 H5 2.6516 no . .
C3 H9 2.7478 no . .
C3 H12 3.2059 no . .
C3 H21 3.1452 no . .
C4 H1 3.2698 no . .
C4 H3 3.2487 no . .
C4 H5 2.9310 no . .
C4 H10B 2.7596 no . .
C4 H11A 3.3857 no . .
C4 H12 2.6996 no . .
C5 H2 3.2657 no . .
C5 H10B 3.0346 no . .
C5 H12 2.7471 no . .
C6 H1 3.2776 no . .
C6 H12 3.3163 no . .
C7 H4 3.2727 no . .
C8 H3 3.2749 no . .
C8 H27A 3.0529 no . .
C8 H28C 3.2412 no . .
C9 H2 3.2583 no . .
C9 H4 3.2882 no . .
C9 H5 3.1384 no . .
C9 H12 3.2766 no . .
C9 H26 3.4138 no . .
C9 H27A 3.5268 no . .
C9 H28C 3.4491 no . .
C10 H1 2.7124 no . .
C10 H22 3.1940 no . .
C10 H30B 3.1075 no . .
C10 H32A 3.1676 no . .
C11 H17 3.5753 no . .
C11 H22 3.3153 no . .
C11 H28C 3.2670 no . .
C11 H29B 3.0255 no . .
C12 H17 2.9893 no . .
C12 H23 3.2928 no . .
C12 H25 3.2916 no . .
C12 H27A 3.0127 no . .
C12 H29B 3.2396 no . .
C12 H31C 3.3412 no . .
C12 H32A 3.2001 no . .
C13 H17 2.7601 no . .
C13 H22 3.2595 no . .
C13 H24 3.2679 no . .
C14 H14 3.5532 no . .
C14 H23 3.2576 no . .
C15 H22 3.2588 no . .
C15 H26 3.2623 no . .
C16 H25 3.2571 no . .
C17 H24 3.2649 no . .
C17 H26 3.2603 no . .
C17 H27A 3.4467 no . .
C17 H29B 3.2851 no . .
C17 H32A 3.2897 no . .
C18 H5 3.4956 no . .
C18 H11A 2.9211 no . .
C18 H16 3.2870 no . .
C18 H18 3.2743 no . .
C18 H20 3.2802 no . .
C18 H31C 2.6871 no . .
C19 H5 3.4577 no . .
C19 H11A 3.3848 no . .
C19 H17 3.2609 no . .
C19 H19 3.2714 no . .
C19 H31C 3.1289 no . .
C20 H18 3.2469 no . .
C20 H31C 3.4724 no . .
C21 H17 3.2638 no . .
C21 H21 3.2658 no . .
C21 H31C 3.4646 no . .
C22 H16 3.4918 no . .
C22 H20 3.2468 no . .
C22 H31C 3.0848 no . .
C23 H11A 3.5330 no . .
C23 H16 2.8685 no . .
C23 H19 3.2703 no . .
C23 H21 3.2597 no . .
C23 H26 3.3430 no . .
C23 H31C 2.6613 no . .
C24 H4 3.0605 no . .
C24 H6 3.2779 no . .
C24 H8 3.2779 no . .
C24 H10B 2.7337 no . .
C24 H11A 2.7275 no . .
C24 H21 2.7314 no . .
C25 H7 3.2642 no . .
C25 H9 3.2549 no . .
C25 H21 2.7200 no . .
C26 H8 3.2503 no . .
C26 H21 3.4015 no . .
C27 H5 3.2587 no . .
C27 H9 3.2679 no . .
C28 H6 3.2497 no . .
C29 H4 3.3401 no . .
C29 H5 3.2515 no . .
C29 H7 3.2749 no . .
C29 H10B 2.7077 no . .
C29 H11A 2.8602 no . .
C29 H21 3.4358 no . .
C30 H4 3.2150 no . .
C30 H9 2.5401 no . .
C30 H12 2.6870 no . .
C30 H16 2.6776 no . .
C31 H13 3.2774 no . .
C31 H15 3.2809 no . .
C31 H17 3.4138 no . .
C31 H26 3.2379 no . .
C32 H10B 2.7100 no . .
C32 H11A 3.3117 no . .
C32 H14 3.2642 no . .
C32 H16 3.2525 no . .
C32 H26 3.2265 no . .
C33 H15 3.2554 no . .
C33 H25 3.5924 no . .
C33 H26 3.1570 no . .
C34 H12 3.2601 no . .
C34 H16 3.2578 no . .
C34 H25 2.9026 no . .
C34 H26 3.1000 no . .
C35 H13 3.2548 no . .
C35 H17 3.4199 no . .
C35 H25 3.2879 no . .
C35 H26 3.1210 no . .
C36 H10B 3.1773 no . .
C36 H11A 2.5557 no . .
C36 H12 3.2523 no . .
C36 H14 3.2630 no . .
C36 H17 2.8861 no . .
C36 H26 3.1880 no . .
H1 H2 2.3430 no . .
H1 H27A 2.2071 no . .
H1 H28C 2.6515 no . .
H2 H3 2.3287 no . .
H3 H4 2.3523 no . .
H4 H9 3.3483 no . .
H4 H10B 2.7195 no . .
H4 H12 2.9839 no . .
H5 H6 2.3209 no . .
H5 H21 2.8332 no . .
H6 H7 2.3460 no . .
H7 H8 2.3320 no . .
H8 H9 2.3415 no . .
H9 H10B 2.1402 no . .
H9 H11A 2.4303 no . .
H10B H12 2.6237 no . .
H10B H16 3.3974 no . .
H11A H16 2.3453 no . .
H11A H21 3.4931 no . .
H12 H13 2.3319 no . .
H13 H14 2.3407 no . .
H14 H15 2.3336 no . .
H14 H25 2.6951 no . .
H14 H26 3.5781 no . .
H15 H16 2.3356 no . .
H15 H17 3.5951 no . .
H15 H25 3.3677 no . .
H16 H17 2.7008 no . .
H17 H18 2.3280 no . .
H17 H26 2.4806 no . .
H17 H31C 2.9807 no . .
H18 H19 2.3344 no . .
H19 H20 2.3427 no . .
H20 H21 2.3283 no . .
H22 H23 2.3299 no . .
H22 H27A 3.3800 no . .
H22 H29B 2.7994 no . .
H22 H32A 2.7957 no . .
H23 H24 2.3395 no . .
H24 H25 2.3367 no . .
H25 H26 2.3327 no . .
H28C H30B 3.0816 no . .
H28C H32A 3.5787 no . .
H29B H30B 3.1561 no . .
H29B H32A 2.8927 no . .
C5 H5 3.3019 no . 2_545
C5 H12 3.4884 no . 2_555
C5 H28C 3.2991 no . 2_545
C6 H5 2.9485 no . 2_545
C6 H6 3.1267 no . 2_545
C6 H10B 3.4006 no . 2_555
C6 H12 3.5882 no . 2_555
C7 H6 2.8951 no . 2_545
C7 H10B 2.7982 no . 2_555
C7 H20 3.4313 no . 4_555
C7 H21 3.3434 no . 4_555
C8 H6 3.5521 no . 2_545
C8 H10B 3.1048 no . 2_555
C8 H20 2.9317 no . 4_555
C9 H20 3.5992 no . 4_555
C10 H4 3.3664 no . 2_555
C10 H14 3.2812 no . 1_565
C10 H23 3.2790 no . 3_666
C11 H15 3.5504 no . 2_655
C11 H18 3.2869 no . 2_655
C12 H15 3.5396 no . 2_655
C12 H19 2.9576 no . 4_555
C13 H19 2.8892 no . 4_555
C13 H20 3.3807 no . 4_555
C14 H19 2.9157 no . 4_555
C14 H25 3.3945 no . 3_656
C14 H31C 3.4323 no . 2_645
C15 H7 3.1961 no . 4_655
C15 H13 3.4437 no . 3_656
C15 H14 3.4362 no . 3_656
C15 H19 2.9893 no . 4_555
C15 H25 3.3332 no . 3_656
C16 H7 3.4535 no . 4_655
C16 H8 3.2965 no . 4_655
C16 H14 3.4782 no . 3_656
C16 H16 3.4825 no . 2_655
C16 H19 3.0322 no . 4_555
C16 H29B 3.3225 no . 3_666
C17 H15 3.3075 no . 2_655
C17 H16 3.3998 no . 2_655
C17 H19 3.0091 no . 4_555
C19 H1 3.4170 no . 4_554
C19 H2 3.3899 no . 4_554
C19 H6 3.1217 no . 3_565
C19 H7 3.2300 no . 3_565
C20 H1 2.9558 no . 4_554
C20 H6 3.3451 no . 3_565
C20 H7 3.4970 no . 3_565
C20 H24 3.1537 no . 2_655
C20 H27A 3.4379 no . 4_554
C21 H14 3.3214 no . 2_655
C21 H24 3.5113 no . 2_655
C21 H25 3.0745 no . 2_655
C21 H27A 3.2451 no . 4_554
C22 H14 2.9791 no . 2_655
C22 H15 3.2902 no . 2_655
C22 H22 3.1419 no . 2_645
C22 H25 3.4965 no . 2_655
C22 H32A 3.1757 no . 2_645
C23 H15 3.5967 no . 2_655
C23 H32A 3.4375 no . 2_645
C24 H2 3.3999 no . 4_554
C25 H3 3.4719 no . 2_555
C25 H6 3.5713 no . 3_565
C25 H12 3.0286 no . 2_555
C25 H13 3.2638 no . 2_555
C26 H6 3.2800 no . 3_565
C26 H12 3.2439 no . 2_555
C26 H13 2.9209 no . 2_555
C26 H20 3.5129 no . 3_565
C26 H21 3.1215 no . 3_565
C27 H2 3.1735 no . 4_554
C27 H3 3.1694 no . 4_554
C27 H13 2.9926 no . 2_555
C27 H21 3.3553 no . 3_565
C27 H23 3.2796 no . 4_454
C27 H24 3.1796 no . 4_454
C28 H2 2.7334 no . 4_554
C28 H3 3.3219 no . 4_554
C28 H11A 3.2982 no . 3_555
C28 H13 3.3797 no . 2_555
C28 H16 3.5153 no . 3_555
C28 H23 2.9784 no . 4_454
C29 H2 2.8657 no . 4_554
C29 H11A 3.4386 no . 3_555
C30 H2 3.4881 no . 2_545
C30 H8 3.2955 no . 3_555
C31 H3 3.5898 no . 2_545
C31 H8 3.3971 no . 3_555
C33 H4 3.5832 no . 2_545
C33 H24 3.3565 no . 3_656
C33 H28C 3.4957 no . 1_545
C34 H18 3.1105 no . 2_645
C34 H24 3.5942 no . 3_656
C34 H28C 3.4399 no . 1_545
C34 H29B 3.1553 no . 1_545
C34 H30B 3.5265 no . 1_545
C35 H18 3.3699 no . 2_645
C35 H30B 3.3364 no . 1_545
C36 H8 3.0180 no . 3_555
H1 C19 3.4170 no . 4_555
H1 C20 2.9558 no . 4_555
H1 H4 3.5446 no . 2_555
H1 H9 3.4380 no . 2_555
H1 H10B 3.2457 no . 2_555
H1 H20 2.6521 no . 4_555
H1 H21 3.4372 no . 4_555
H2 C19 3.3899 no . 4_555
H2 C24 3.3999 no . 4_555
H2 C27 3.1735 no . 4_555
H2 C28 2.7334 no . 4_555
H2 C29 2.8657 no . 4_555
H2 C30 3.4881 no . 2_555
H2 H6 2.8400 no . 2_545
H2 H8 2.9541 no . 4_555
H2 H9 3.4380 no . 2_555
H2 H9 3.1616 no . 4_555
H2 H10B 2.7511 no . 2_555
H2 H11A 3.4794 no . 2_555
H2 H20 3.4978 no . 4_555
H2 H21 2.7971 no . 4_555
H3 C25 3.4719 no . 2_545
H3 C27 3.1694 no . 4_555
H3 C28 3.3219 no . 4_555
H3 C31 3.5898 no . 2_555
H3 H5 2.6981 no . 2_545
H3 H6 3.2472 no . 2_545
H3 H7 2.9430 no . 4_555
H3 H8 3.2134 no . 4_555
H3 H30B 3.0808 no . 2_545
H4 C10 3.3664 no . 2_545
H4 C33 3.5832 no . 2_555
H4 H1 3.5446 no . 2_545
H4 H5 3.3221 no . 2_545
H4 H13 3.5014 no . 2_555
H4 H28C 2.4086 no . 2_545
H5 C5 3.3019 no . 2_555
H5 C6 2.9484 no . 2_555
H5 H3 2.6981 no . 2_555
H5 H4 3.3221 no . 2_555
H5 H12 2.8202 no . 2_555
H6 C6 3.1267 no . 2_555
H6 C7 2.8951 no . 2_555
H6 C8 3.5521 no . 2_555
H6 C19 3.1217 no . 3_565
H6 C20 3.3451 no . 3_565
H6 C25 3.5713 no . 3_565
H6 C26 3.2800 no . 3_565
H6 H2 2.8400 no . 2_555
H6 H3 3.2472 no . 2_555
H6 H6 3.3365 no . 3_565
H6 H12 3.2062 no . 2_555
H6 H13 3.2134 no . 2_555
H6 H20 2.8595 no . 3_565
H6 H21 2.4041 no . 3_565
H7 C15 3.1961 no . 4_454
H7 C16 3.4535 no . 4_454
H7 C19 3.2300 no . 3_565
H7 C20 3.4970 no . 3_565
H7 H3 2.9430 no . 4_554
H7 H13 3.3272 no . 2_555
H7 H20 3.3520 no . 3_565
H7 H21 2.8921 no . 3_565
H7 H23 3.1704 no . 4_454
H7 H24 2.6768 no . 4_454
H7 H30B 3.1807 no . 3_565
H8 C16 3.2965 no . 4_454
H8 C30 3.2955 no . 3_555
H8 C31 3.3971 no . 3_555
H8 C36 3.0180 no . 3_555
H8 H2 2.9541 no . 4_554
H8 H3 3.2134 no . 4_554
H8 H10B 3.3945 no . 3_555
H8 H11A 2.6459 no . 3_555
H8 H16 2.5653 no . 3_555
H8 H23 2.6097 no . 4_454
H9 H1 3.4380 no . 2_545
H9 H2 3.4380 no . 2_545
H9 H2 3.1616 no . 4_554
H9 H9 2.9172 no . 3_555
H9 H10B 3.5791 no . 3_555
H9 H11A 2.9320 no . 3_555
H10B C6 3.4006 no . 2_545
H10B C7 2.7982 no . 2_545
H10B C8 3.1048 no . 2_545
H10B H1 3.2457 no . 2_545
H10B H2 2.7511 no . 2_545
H10B H8 3.3945 no . 3_555
H10B H9 3.5791 no . 3_555
H11A C28 3.2982 no . 3_555
H11A C29 3.4386 no . 3_555
H11A H2 3.4794 no . 2_545
H11A H8 2.6459 no . 3_555
H11A H9 2.9320 no . 3_555
H12 C5 3.4884 no . 2_545
H12 C6 3.5882 no . 2_545
H12 C25 3.0286 no . 2_545
H12 C26 3.2439 no . 2_545
H12 H5 2.8202 no . 2_545
H12 H6 3.2062 no . 2_545
H13 C15 3.4437 no . 3_656
H13 C25 3.2638 no . 2_545
H13 C26 2.9209 no . 2_545
H13 C27 2.9926 no . 2_545
H13 C28 3.3797 no . 2_545
H13 H4 3.5014 no . 2_545
H13 H6 3.2134 no . 2_545
H13 H7 3.3272 no . 2_545
H13 H20 3.5857 no . 4_555
H13 H23 3.1156 no . 3_656
H13 H24 2.7778 no . 3_656
H13 H28C 3.3049 no . 1_545
H13 H29B 3.5627 no . 1_545
H14 C10 3.2812 no . 1_545
H14 C15 3.4362 no . 3_656
H14 C16 3.4782 no . 3_656
H14 C21 3.3214 no . 2_645
H14 C22 2.9791 no . 2_645
H14 H18 2.3650 no . 2_645
H14 H19 3.0393 no . 2_645
H14 H23 3.3085 no . 3_656
H14 H24 3.2368 no . 3_656
H14 H28C 3.2124 no . 1_545
H14 H29B 2.5246 no . 1_545
H14 H30B 3.5584 no . 1_545
H14 H32A 3.4653 no . 1_545
H15 C11 3.5504 no . 2_645
H15 C12 3.5396 no . 2_645
H15 C17 3.3075 no . 2_645
H15 C22 3.2902 no . 2_645
H15 C23 3.5967 no . 2_645
H15 H17 3.4447 no . 2_645
H15 H18 2.9001 no . 2_645
H15 H22 3.3525 no . 2_645
H15 H30B 3.2227 no . 1_545
H15 H31C 3.1297 no . 2_645
H15 H32A 3.2420 no . 1_545
H15 H32A 3.2016 no . 2_645
H16 C16 3.4825 no . 2_645
H16 C17 3.3998 no . 2_645
H16 C28 3.5153 no . 3_555
H16 H8 2.5653 no . 3_555
H16 H22 3.0601 no . 2_645
H16 H23 3.2213 no . 2_645
H17 H15 3.4447 no . 2_655
H17 H32A 2.9605 no . 2_645
H18 C11 3.2869 no . 2_645
H18 C34 3.1105 no . 2_655
H18 C35 3.3699 no . 2_655
H18 H14 2.3650 no . 2_655
H18 H15 2.9001 no . 2_655
H18 H22 2.7052 no . 2_645
H18 H29B 2.7442 no . 2_645
H18 H30B 3.5507 no . 2_645
H18 H32A 2.4177 no . 2_645
H19 C12 2.9576 no . 4_554
H19 C13 2.8892 no . 4_554
H19 C14 2.9157 no . 4_554
H19 C15 2.9893 no . 4_554
H19 C16 3.0322 no . 4_554
H19 C17 3.0091 no . 4_554
H19 H14 3.0393 no . 2_655
H19 H22 3.5766 no . 4_554
H19 H24 3.5366 no . 2_655
H19 H24 3.5473 no . 4_554
H19 H25 2.9091 no . 2_655
H19 H25 3.4438 no . 4_554
H19 H26 3.4024 no . 4_554
H19 H27A 3.1595 no . 4_554
H20 C7 3.4313 no . 4_554
H20 C8 2.9317 no . 4_554
H20 C9 3.5992 no . 4_554
H20 C13 3.3807 no . 4_554
H20 C26 3.5129 no . 3_565
H20 H1 2.6521 no . 4_554
H20 H2 3.4978 no . 4_554
H20 H6 2.8595 no . 3_565
H20 H7 3.3520 no . 3_565
H20 H13 3.5857 no . 4_554
H20 H24 2.9029 no . 2_655
H20 H26 3.2180 no . 4_554
H20 H27A 3.4862 no . 4_554
H21 C7 3.3434 no . 4_554
H21 C26 3.1215 no . 3_565
H21 C27 3.3553 no . 3_565
H21 H1 3.4372 no . 4_554
H21 H2 2.7971 no . 4_554
H21 H6 2.4041 no . 3_565
H21 H7 2.8921 no . 3_565
H22 C22 3.1419 no . 2_655
H22 H15 3.3525 no . 2_655
H22 H16 3.0601 no . 2_655
H22 H18 2.7052 no . 2_655
H22 H19 3.5766 no . 4_555
H23 C10 3.2790 no . 3_666
H23 C27 3.2796 no . 4_655
H23 C28 2.9784 no . 4_655
H23 H7 3.1704 no . 4_655
H23 H8 2.6097 no . 4_655
H23 H13 3.1156 no . 3_656
H23 H14 3.3085 no . 3_656
H23 H16 3.2213 no . 2_655
H23 H27A 3.1204 no . 3_666
H23 H28C 3.3684 no . 3_666
H23 H29B 2.8229 no . 3_666
H24 C20 3.1537 no . 2_645
H24 C21 3.5113 no . 2_645
H24 C27 3.1796 no . 4_655
H24 C33 3.3565 no . 3_656
H24 C34 3.5942 no . 3_656
H24 H7 2.6768 no . 4_655
H24 H13 2.7778 no . 3_656
H24 H14 3.2368 no . 3_656
H24 H19 3.5366 no . 2_645
H24 H19 3.5473 no . 4_555
H24 H20 2.9029 no . 2_645
H24 H25 3.1183 no . 3_656
H25 C14 3.3945 no . 3_656
H25 C15 3.3332 no . 3_656
H25 C21 3.0745 no . 2_645
H25 C22 3.4965 no . 2_645
H25 H19 2.9091 no . 2_645
H25 H19 3.4438 no . 4_555
H25 H24 3.1183 no . 3_656
H25 H25 3.2274 no . 3_656
H25 H31C 3.2557 no . 2_645
H26 H19 3.4024 no . 4_555
H26 H20 3.2180 no . 4_555
H27A C20 3.4379 no . 4_555
H27A C21 3.2451 no . 4_555
H27A H19 3.1595 no . 4_555
H27A H20 3.4862 no . 4_555
H27A H23 3.1204 no . 3_666
H28C C5 3.2991 no . 2_555
H28C C33 3.4957 no . 1_565
H28C C34 3.4399 no . 1_565
H28C H4 2.4086 no . 2_555
H28C H13 3.3049 no . 1_565
H28C H14 3.2124 no . 1_565
H28C H23 3.3684 no . 3_666
H29B C16 3.3225 no . 3_666
H29B C34 3.1553 no . 1_565
H29B H13 3.5627 no . 1_565
H29B H14 2.5246 no . 1_565
H29B H18 2.7442 no . 2_655
H29B H23 2.8229 no . 3_666
H30B C34 3.5265 no . 1_565
H30B C35 3.3364 no . 1_565
H30B H3 3.0808 no . 2_555
H30B H7 3.1807 no . 3_565
H30B H14 3.5584 no . 1_565
H30B H15 3.2227 no . 1_565
H30B H18 3.5507 no . 2_655
H31C C14 3.4323 no . 2_655
H31C H15 3.1297 no . 2_655
H31C H25 3.2557 no . 2_655
H32A C22 3.1757 no . 2_655
H32A C23 3.4375 no . 2_655
H32A H14 3.4653 no . 1_565
H32A H15 3.2420 no . 1_565
H32A H15 3.2016 no . 2_655
H32A H17 2.9605 no . 2_655
H32A H18 2.4177 no . 2_655

loop_
_geom_torsion_atom_site_label_1
_geom_torsion_atom_site_label_2
_geom_torsion_atom_site_label_3
_geom_torsion_atom_site_label_4
_geom_torsion
_geom_torsion_publ_flag
_geom_torsion_site_symmetry_1
_geom_torsion_site_symmetry_2
_geom_torsion_site_symmetry_3
_geom_torsion_site_symmetry_4
C10 Si1 C1 C2 153.37(11) no . . . .
C10 Si1 C1 C9 -24.84(13) no . . . .
C11 Si1 C1 C2 34.12(14) no . . . .
C11 Si1 C1 C9 -144.09(11) no . . . .
C1 Si1 C12 C13 -2.00(16) no . . . .
C1 Si1 C12 C17 -177.58(12) no . . . .
C12 Si1 C1 C2 -90.33(13) no . . . .
C12 Si1 C1 C9 91.46(12) no . . . .
C10 Si1 C12 C13 118.81(13) no . . . .
C10 Si1 C12 C17 -56.78(14) no . . . .
C11 Si1 C12 C13 -126.30(13) no . . . .
C11 Si1 C12 C17 58.11(15) no . . . .
Si1 C1 C2 C3 -178.92(9) no . . . .
Si1 C1 C2 C18 5.4(2) no . . . .
Si1 C1 C9 C4 178.74(9) no . . . .
Si1 C1 C9 C8 -1.5(3) no . . . .
C2 C1 C9 C4 0.25(15) no . . . .
C2 C1 C9 C8 180.00(13) no . . . .
C9 C1 C2 C3 -0.44(15) no . . . .
C9 C1 C2 C18 -176.12(11) no . . . .
C1 C2 C3 C4 0.45(14) no . . . .
C1 C2 C3 C24 115.35(14) no . . . .
C1 C2 C3 C30 -118.60(13) no . . . .
C1 C2 C18 C19 -122.56(15) no . . . .
C1 C2 C18 C23 56.4(2) no . . . .
C3 C2 C18 C19 62.13(18) no . . . .
C3 C2 C18 C23 -118.90(14) no . . . .
C18 C2 C3 C4 176.36(11) no . . . .
C18 C2 C3 C24 -68.74(17) no . . . .
C18 C2 C3 C30 57.31(17) no . . . .
C2 C3 C4 C5 178.18(12) no . . . .
C2 C3 C4 C9 -0.28(14) no . . . .
C2 C3 C24 C25 -45.6(2) no . . . .
C2 C3 C24 C29 139.68(15) no . . . .
C2 C3 C30 C31 52.79(19) no . . . .
C4 C3 C24 C25 65.16(17) no . . . .
C4 C3 C24 C29 -109.56(16) no . . . .
C24 C3 C4 C5 59.47(17) no . . . .
C24 C3 C4 C9 -118.99(12) no . . . .
C4 C3 C30 C31 -59.23(17) no . . . .
C30 C3 C4 C5 -63.93(17) no . . . .
C30 C3 C4 C9 117.60(12) no . . . .
C24 C3 C30 C31 179.57(13) no . . . .
C30 C3 C24 C25 -171.09(14) no . . . .
C30 C3 C24 C29 14.2(3) no . . . .
C3 C4 C5 C6 -179.80(12) no . . . .
C3 C4 C9 C1 0.05(15) no . . . .
C3 C4 C9 C8 -179.74(11) no . . . .
C5 C4 C9 C1 -178.53(12) no . . . .
C5 C4 C9 C8 1.7(2) no . . . .
C9 C4 C5 C6 -1.5(2) no . . . .
C4 C5 C6 C7 -0.1(2) no . . . .
C5 C6 C7 C8 1.6(3) no . . . .
C6 C7 C8 C9 -1.4(3) no . . . .
C7 C8 C9 C1 -179.95(13) no . . . .
C7 C8 C9 C4 -0.2(2) no . . . .
Si1 C12 C13 C14 -175.95(11) no . . . .
Si1 C12 C17 C16 175.84(12) no . . . .
C13 C12 C17 C16 0.0(3) no . . . .
C17 C12 C13 C14 -0.3(3) no . . . .
C12 C13 C14 C15 0.3(3) no . . . .
C13 C14 C15 C16 -0.1(3) no . . . .
C14 C15 C16 C17 -0.1(3) no . . . .
C15 C16 C17 C12 0.2(3) no . . . .
C2 C18 C19 C20 177.01(12) no . . . .
C2 C18 C23 C22 -178.53(11) no . . . .
C19 C18 C23 C22 0.5(2) no . . . .
C23 C18 C19 C20 -2.0(2) no . . . .
C18 C19 C20 C21 1.9(3) no . . . .
C19 C20 C21 C22 -0.3(3) no . . . .
C20 C21 C22 C23 -1.2(3) no . . . .
C21 C22 C23 C18 1.1(2) no . . . .
C3 C24 C25 C26 -176.10(14) no . . . .
C3 C24 C29 C28 175.77(15) no . . . .
C25 C24 C29 C28 1.0(3) no . . . .
C29 C24 C25 C26 -1.1(3) no . . . .
C24 C25 C26 C27 0.5(3) no . . . .
C25 C26 C27 C28 0.2(3) no . . . .
C26 C27 C28 C29 -0.3(3) no . . . .
C27 C28 C29 C24 -0.3(3) no . . . .
C3 C30 C31 C32 72.33(18) no . . . .
C3 C30 C31 C36 -111.75(16) no . . . .
C30 C31 C32 C33 177.90(12) no . . . .
C30 C31 C36 C35 -177.73(11) no . . . .
C32 C31 C36 C35 -1.7(2) no . . . .
C36 C31 C32 C33 1.9(2) no . . . .
C31 C32 C33 C34 -0.8(3) no . . . .
C32 C33 C34 C35 -0.5(3) no . . . .
C33 C34 C35 C36 0.7(3) no . . . .
C34 C35 C36 C31 0.4(2) no . . . .
